data_4027984
loop_
_publ_author_name
'Roman A. Valiulin'
'Teresa M. Arisco'
'Andrei G. Kutateladze'

_publ_contact_author_address
;Department of Chemistry and Biochemistry
University of Denver
FW Olin Hall, 202
2190 E. Iliff Ave
Denver, CO 80208
;
_publ_contact_author_email akutatel.edu
_publ_contact_author_fax 303-871-2254
_publ_contact_author_name 'Andrei Kutateladze'
_publ_contact_author_phone 303-871-2995
_publ_section_title
;
 Photoinduced Intramolecular Cyclopentanation vs Photoprotolytic
 Oxametathesis in Polycyclic Alkenes Outfitted with Conformationally
 Constrained Aroylmethyl Chromophores
;
_journal_name_full 'Journal of Organic Chemistry'
_journal_page_first 2012
_journal_page_last 2025
_journal_paper_doi 10.1021/jo301909j
_journal_volume 78
_journal_year 2013
_chemical_formula_moiety 'C26 H26 O5'
_chemical_formula_sum 'C26 H26 O5'
_chemical_formula_weight 418.47
_chemical_name_common none
_chemical_name_systematic
;
dimethyl (1RS, 4SR, 5RS, 6SR)-endo-5-
((1'RS)-1'-benzoyl-2'-phenylethyl)
bicyclo[2.2.1]hept-2-ene-exo-5,endo-6-dicarboxylate
;
_space_group_IT_number 2
_symmetry_cell_setting triclinic
_symmetry_space_group_name_Hall '-P 1'
_symmetry_space_group_name_H-M 'P -1'
_atom_sites_solution_hydrogens geom
_atom_sites_solution_primary direct
_atom_sites_solution_secondary difmap
_audit_creation_method SHELXL-97
_cell_angle_alpha 98.9010(10)
_cell_angle_beta 94.8570(10)
_cell_angle_gamma 113.3880(10)
_cell_formula_units_Z 2
_cell_length_a 8.58040(10)
_cell_length_b 8.73580(10)
_cell_length_c 16.1135(2)
_cell_measurement_reflns_used 9851
_cell_measurement_temperature 296(2)
_cell_measurement_theta_max 30.58
_cell_measurement_theta_min 2.59
_cell_volume 1080.92(2)
_computing_cell_refinement 'Bruker SAINT'
_computing_data_collection 'Bruker APEX2'
_computing_data_reduction 'Bruker SAINT'
_computing_molecular_graphics 'Bruker SHELXTL'
_computing_publication_material 'Bruker SHELXTL'
_computing_structure_refinement 'SHELXL-97 (Sheldrick, 2008)'
_computing_structure_solution 'SHELXS-97 (Sheldrick, 2008)'
_diffrn_ambient_temperature 296(2)
_diffrn_detector_area_resol_mean 8.33
_diffrn_measured_fraction_theta_full 0.997
_diffrn_measured_fraction_theta_max 0.997
_diffrn_measurement_device_type 'Bruker D8 APEX II Diffractometer'
_diffrn_measurement_method '\f and \w scans'
_diffrn_radiation_monochromator graphite
_diffrn_radiation_source 'fine-focus sealed tube'
_diffrn_radiation_type MoK\a
_diffrn_radiation_wavelength 0.71073
_diffrn_reflns_av_R_equivalents 0.0219
_diffrn_reflns_av_sigmaI/netI 0.0124
_diffrn_reflns_limit_h_max 11
_diffrn_reflns_limit_h_min -11
_diffrn_reflns_limit_k_max 11
_diffrn_reflns_limit_k_min -11
_diffrn_reflns_limit_l_max 21
_diffrn_reflns_limit_l_min -21
_diffrn_reflns_number 45639
_diffrn_reflns_theta_full 28.70
_diffrn_reflns_theta_max 28.70
_diffrn_reflns_theta_min 2.59
_exptl_absorpt_coefficient_mu 0.088
_exptl_absorpt_correction_T_max 0.9884
_exptl_absorpt_correction_T_min 0.9637
_exptl_absorpt_correction_type multi-scan
_exptl_crystal_colour colourless
_exptl_crystal_density_diffrn 1.286
_exptl_crystal_description prism/chip
_exptl_crystal_F_000 444
_exptl_crystal_size_max 0.42
_exptl_crystal_size_mid 0.26
_exptl_crystal_size_min 0.13
_refine_diff_density_max 0.303
_refine_diff_density_min -0.178
_refine_diff_density_rms 0.032
_refine_ls_extinction_method none
_refine_ls_goodness_of_fit_ref 1.005
_refine_ls_matrix_type full
_refine_ls_number_parameters 282
_refine_ls_number_reflns 5577
_refine_ls_number_restraints 0
_refine_ls_restrained_S_all 1.005
_refine_ls_R_factor_all 0.0512
_refine_ls_R_factor_gt 0.0416
_refine_ls_shift/su_max 0.000
_refine_ls_shift/su_mean 0.000
_refine_ls_structure_factor_coef Fsqd
_refine_ls_weighting_details 'calc w=1/[\s^2^(Fo^2^)+(0.0718P)^2^+0.1835P] where P=(Fo^2^+2Fc^2^)/3'
_refine_ls_weighting_scheme calc
_refine_ls_wR_factor_gt 0.1190
_refine_ls_wR_factor_ref 0.1291
_reflns_number_gt 4572
_reflns_number_total 5577
_reflns_threshold_expression >2sigma(I)
_cod_data_source_file jo301909j_si_001_05.cif
_cod_data_source_block 7f_rav28772
_cod_database_code 4027984

loop_
_symmetry_equiv_pos_as_xyz
'x, y, z'
'-x, -y, -z'

loop_
_atom_site_label
_atom_site_type_symbol
_atom_site_fract_x
_atom_site_fract_y
_atom_site_fract_z
_atom_site_U_iso_or_equiv
_atom_site_adp_type
_atom_site_occupancy
_atom_site_symmetry_multiplicity
_atom_site_calc_flag
_atom_site_refinement_flags
O1 O -0.18347(14) 0.20544(12) 0.37717(7) 0.0624(3) Uani 1 1 d .
O2 O -0.20256(12) 0.26286(13) 0.24729(6) 0.0609(3) Uani 1 1 d .
O3 O 0.40534(11) 0.75999(11) 0.44953(6) 0.0507(2) Uani 1 1 d .
O4 O 0.26330(12) 0.49707(12) 0.47057(5) 0.0504(2) Uani 1 1 d .
O5 O 0.49301(11) 0.62564(14) 0.29041(6) 0.0565(2) Uani 1 1 d .
C1 C 0.3714(2) 0.62815(19) -0.01621(9) 0.0613(4) Uani 1 1 d .
H1 H 0.3762 0.6446 -0.0718 0.074 Uiso 1 1 calc R
C2 C 0.2233(2) 0.51144(19) 0.00354(8) 0.0566(3) Uani 1 1 d .
H2 H 0.1285 0.4483 -0.0388 0.068 Uiso 1 1 calc R
C3 C 0.21506(17) 0.48789(16) 0.08669(8) 0.0472(3) Uani 1 1 d .
H3 H 0.1145 0.4094 0.0997 0.057 Uiso 1 1 calc R
C4 C 0.35618(14) 0.58094(14) 0.15046(7) 0.0379(2) Uani 1 1 d .
C5 C 0.35812(13) 0.56185(14) 0.24122(7) 0.0377(2) Uani 1 1 d .
C6 C 0.19193(13) 0.45877(13) 0.27300(6) 0.0334(2) Uani 1 1 d .
H6 H 0.0964 0.4192 0.2257 0.040 Uiso 1 1 calc R
C7 C 0.15588(12) 0.57213(13) 0.34694(6) 0.0331(2) Uani 1 1 d .
C8 C -0.03427(13) 0.49056(14) 0.36789(7) 0.0384(2) Uani 1 1 d .
H8 H -0.0255 0.4924 0.4291 0.046 Uiso 1 1 calc R
C9 C -0.14742(14) 0.31078(16) 0.32209(8) 0.0445(3) Uani 1 1 d .
C10 C -0.2865(3) 0.0271(2) 0.34040(14) 0.0839(5) Uani 1 1 d .
H10A H -0.3911 0.0145 0.3074 0.126 Uiso 1 1 calc R
H10B H -0.3137 -0.0357 0.3850 0.126 Uiso 1 1 calc R
H10C H -0.2233 -0.0159 0.3043 0.126 Uiso 1 1 calc R
C11 C -0.10755(16) 0.62216(18) 0.34997(8) 0.0489(3) Uani 1 1 d .
H11 H -0.2119 0.6121 0.3736 0.059 Uiso 1 1 calc R
C12 C 0.05437(18) 0.78841(17) 0.38697(9) 0.0522(3) Uani 1 1 d .
H12A H 0.0385 0.8900 0.3802 0.063 Uiso 1 1 calc R
H12B H 0.0977 0.7971 0.4459 0.063 Uiso 1 1 calc R
C13 C 0.16333(15) 0.74400(15) 0.32441(8) 0.0425(2) Uani 1 1 d .
H13 H 0.2790 0.8330 0.3271 0.051 Uiso 1 1 calc R
C14 C 0.04325(19) 0.69839(18) 0.24188(8) 0.0511(3) Uani 1 1 d .
H14 H 0.0758 0.7175 0.1895 0.061 Uiso 1 1 calc R
C15 C -0.11514(18) 0.62698(19) 0.25665(9) 0.0541(3) Uani 1 1 d .
H15 H -0.2145 0.5865 0.2166 0.065 Uiso 1 1 calc R
C16 C 0.27920(14) 0.60288(14) 0.42860(7) 0.0379(2) Uani 1 1 d .
C17 C 0.5336(2) 0.7881(2) 0.52123(10) 0.0667(4) Uani 1 1 d .
H17A H 0.4782 0.7566 0.5691 0.100 Uiso 1 1 calc R
H17B H 0.6121 0.9063 0.5355 0.100 Uiso 1 1 calc R
H17C H 0.5956 0.7200 0.5067 0.100 Uiso 1 1 calc R
C18 C 0.5120(2) 0.72012(19) 0.04608(10) 0.0605(4) Uani 1 1 d .
H18 H 0.6119 0.7989 0.0326 0.073 Uiso 1 1 calc R
C19 C 0.50588(17) 0.69628(16) 0.12878(9) 0.0491(3) Uani 1 1 d .
H19 H 0.6025 0.7577 0.1703 0.059 Uiso 1 1 calc R
C20 C 0.20925(15) 0.30064(15) 0.29659(7) 0.0412(2) Uani 1 1 d .
H20A H 0.3147 0.3377 0.3365 0.049 Uiso 1 1 calc R
H20B H 0.1138 0.2418 0.3247 0.049 Uiso 1 1 calc R
C21 C 0.21143(15) 0.17814(14) 0.22004(8) 0.0418(2) Uani 1 1 d .
C22 C 0.36404(18) 0.16685(17) 0.20538(9) 0.0535(3) Uani 1 1 d .
H22 H 0.4654 0.2354 0.2428 0.064 Uiso 1 1 calc R
C23 C 0.3664(2) 0.0542(2) 0.13533(11) 0.0671(4) Uani 1 1 d .
H23 H 0.4691 0.0469 0.1262 0.081 Uiso 1 1 calc R
C24 C 0.2177(3) -0.04694(19) 0.07920(10) 0.0697(5) Uani 1 1 d .
H24 H 0.2199 -0.1219 0.0320 0.084 Uiso 1 1 calc R
C25 C 0.0661(2) -0.03691(18) 0.09303(10) 0.0635(4) Uani 1 1 d .
H25 H -0.0347 -0.1057 0.0552 0.076 Uiso 1 1 calc R
C26 C 0.06232(18) 0.07499(16) 0.16291(8) 0.0510(3) Uani 1 1 d .
H26 H -0.0410 0.0811 0.1716 0.061 Uiso 1 1 calc R

loop_
_atom_site_aniso_label
_atom_site_aniso_U_11
_atom_site_aniso_U_22
_atom_site_aniso_U_33
_atom_site_aniso_U_23
_atom_site_aniso_U_13
_atom_site_aniso_U_12
O1 0.0648(6) 0.0478(5) 0.0636(6) 0.0190(4) 0.0197(5) 0.0075(4)
O2 0.0451(5) 0.0651(6) 0.0534(5) 0.0052(4) -0.0022(4) 0.0079(4)
O3 0.0435(4) 0.0458(5) 0.0511(5) 0.0077(4) -0.0060(4) 0.0102(4)
O4 0.0569(5) 0.0536(5) 0.0410(4) 0.0176(4) 0.0017(4) 0.0217(4)
O5 0.0327(4) 0.0767(6) 0.0517(5) 0.0146(4) 0.0033(4) 0.0142(4)
C1 0.0894(11) 0.0631(8) 0.0463(7) 0.0213(6) 0.0328(7) 0.0392(8)
C2 0.0726(9) 0.0583(8) 0.0380(6) 0.0085(5) 0.0108(6) 0.0264(7)
C3 0.0505(6) 0.0486(6) 0.0399(6) 0.0114(5) 0.0119(5) 0.0161(5)
C4 0.0397(5) 0.0381(5) 0.0410(5) 0.0110(4) 0.0145(4) 0.0188(4)
C5 0.0323(5) 0.0421(5) 0.0401(5) 0.0105(4) 0.0088(4) 0.0157(4)
C6 0.0305(4) 0.0385(5) 0.0329(5) 0.0113(4) 0.0064(4) 0.0144(4)
C7 0.0308(4) 0.0359(5) 0.0336(5) 0.0112(4) 0.0062(4) 0.0133(4)
C8 0.0332(5) 0.0475(6) 0.0356(5) 0.0126(4) 0.0099(4) 0.0158(4)
C9 0.0302(5) 0.0516(6) 0.0489(6) 0.0127(5) 0.0111(4) 0.0124(5)
C10 0.0817(11) 0.0486(8) 0.1001(14) 0.0187(9) 0.0243(10) 0.0022(8)
C11 0.0425(6) 0.0640(8) 0.0504(7) 0.0133(6) 0.0124(5) 0.0311(6)
C12 0.0609(8) 0.0511(7) 0.0531(7) 0.0079(5) 0.0086(6) 0.0331(6)
C13 0.0433(6) 0.0401(6) 0.0505(6) 0.0179(5) 0.0110(5) 0.0200(5)
C14 0.0632(8) 0.0605(7) 0.0465(6) 0.0234(6) 0.0109(6) 0.0382(6)
C15 0.0542(7) 0.0679(8) 0.0512(7) 0.0156(6) -0.0001(6) 0.0372(7)
C16 0.0365(5) 0.0413(5) 0.0357(5) 0.0074(4) 0.0054(4) 0.0163(4)
C17 0.0529(8) 0.0674(9) 0.0608(8) 0.0024(7) -0.0166(7) 0.0148(7)
C18 0.0668(9) 0.0589(8) 0.0669(9) 0.0280(7) 0.0387(7) 0.0267(7)
C19 0.0465(6) 0.0478(6) 0.0566(7) 0.0160(5) 0.0208(5) 0.0192(5)
C20 0.0460(6) 0.0440(6) 0.0401(5) 0.0141(4) 0.0087(4) 0.0231(5)
C21 0.0493(6) 0.0384(5) 0.0451(6) 0.0157(4) 0.0118(5) 0.0225(5)
C22 0.0541(7) 0.0508(7) 0.0644(8) 0.0165(6) 0.0166(6) 0.0278(6)
C23 0.0834(11) 0.0617(9) 0.0798(10) 0.0248(8) 0.0407(9) 0.0453(8)
C24 0.1156(14) 0.0494(8) 0.0573(8) 0.0150(6) 0.0333(9) 0.0426(9)
C25 0.0873(11) 0.0443(7) 0.0532(8) 0.0080(6) 0.0031(7) 0.0239(7)
C26 0.0549(7) 0.0454(6) 0.0538(7) 0.0114(5) 0.0073(6) 0.0219(6)

loop_
_atom_type_symbol
_atom_type_description
_atom_type_scat_dispersion_real
_atom_type_scat_dispersion_imag
_atom_type_scat_source
C C 0.0033 0.0016 'International Tables Vol C Tables 4.2.6.8 and 6.1.1.4'
H H 0.0000 0.0000 'International Tables Vol C Tables 4.2.6.8 and 6.1.1.4'
O O 0.0106 0.0060 'International Tables Vol C Tables 4.2.6.8 and 6.1.1.4'

loop_
_geom_angle_atom_site_label_1
_geom_angle_atom_site_label_2
_geom_angle_atom_site_label_3
_geom_angle
C9 O1 C10 115.87(13)
C16 O3 C17 115.04(10)
C18 C1 C2 120.00(12)
C18 C1 H1 120.0
C2 C1 H1 120.0
C1 C2 C3 120.13(14)
C1 C2 H2 119.9
C3 C2 H2 119.9
C2 C3 C4 120.44(12)
C2 C3 H3 119.8
C4 C3 H3 119.8
C3 C4 C19 118.48(11)
C3 C4 C5 123.67(10)
C19 C4 C5 117.84(11)
O5 C5 C4 119.99(10)
O5 C5 C6 119.08(10)
C4 C5 C6 120.92(9)
C5 C6 C20 107.16(8)
C5 C6 C7 110.90(8)
C20 C6 C7 114.41(8)
C5 C6 H6 108.1
C20 C6 H6 108.1
C7 C6 H6 108.1
C16 C7 C6 109.52(8)
C16 C7 C13 112.09(9)
C6 C7 C13 112.87(8)
C16 C7 C8 107.12(8)
C6 C7 C8 113.96(8)
C13 C7 C8 100.96(8)
C9 C8 C11 113.36(10)
C9 C8 C7 117.08(9)
C11 C8 C7 103.06(9)
C9 C8 H8 107.6
C11 C8 H8 107.6
C7 C8 H8 107.6
O2 C9 O1 122.76(12)
O2 C9 C8 126.74(12)
O1 C9 C8 110.49(10)
O1 C10 H10A 109.5
O1 C10 H10B 109.5
H10A C10 H10B 109.5
O1 C10 H10C 109.5
H10A C10 H10C 109.5
H10B C10 H10C 109.5
C15 C11 C12 99.83(11)
C15 C11 C8 108.59(10)
C12 C11 C8 98.98(9)
C15 C11 H11 115.7
C12 C11 H11 115.7
C8 C11 H11 115.7
C13 C12 C11 93.45(10)
C13 C12 H12A 113.0
C11 C12 H12A 113.0
C13 C12 H12B 113.0
C11 C12 H12B 113.0
H12A C12 H12B 110.4
C14 C13 C12 99.85(10)
C14 C13 C7 107.28(9)
C12 C13 C7 100.87(9)
C14 C13 H13 115.6
C12 C13 H13 115.6
C7 C13 H13 115.6
C15 C14 C13 108.18(11)
C15 C14 H14 125.9
C13 C14 H14 125.9
C14 C15 C11 107.89(11)
C14 C15 H15 126.1
C11 C15 H15 126.1
O4 C16 O3 122.89(10)
O4 C16 C7 123.47(10)
O3 C16 C7 113.64(9)
O3 C17 H17A 109.5
O3 C17 H17B 109.5
H17A C17 H17B 109.5
O3 C17 H17C 109.5
H17A C17 H17C 109.5
H17B C17 H17C 109.5
C1 C18 C19 120.33(13)
C1 C18 H18 119.8
C19 C18 H18 119.8
C18 C19 C4 120.60(13)
C18 C19 H19 119.7
C4 C19 H19 119.7
C21 C20 C6 112.68(9)
C21 C20 H20A 109.1
C6 C20 H20A 109.1
C21 C20 H20B 109.1
C6 C20 H20B 109.1
H20A C20 H20B 107.8
C26 C21 C22 118.57(12)
C26 C21 C20 121.12(11)
C22 C21 C20 120.31(12)
C23 C22 C21 120.46(14)
C23 C22 H22 119.8
C21 C22 H22 119.8
C24 C23 C22 120.31(15)
C24 C23 H23 119.8
C22 C23 H23 119.8
C25 C24 C23 119.76(14)
C25 C24 H24 120.1
C23 C24 H24 120.1
C24 C25 C26 120.38(15)
C24 C25 H25 119.8
C26 C25 H25 119.8
C25 C26 C21 120.53(14)
C25 C26 H26 119.7
C21 C26 H26 119.7

loop_
_geom_bond_atom_site_label_1
_geom_bond_atom_site_label_2
_geom_bond_distance
O1 C9 1.3430(15)
O1 C10 1.4466(19)
O2 C9 1.2008(15)
O3 C16 1.3358(14)
O3 C17 1.4450(16)
O4 C16 1.1997(14)
O5 C5 1.2143(13)
C1 C18 1.373(2)
C1 C2 1.377(2)
C1 H1 0.9300
C2 C3 1.3899(17)
C2 H2 0.9300
C3 C4 1.3901(17)
C3 H3 0.9300
C4 C19 1.3945(16)
C4 C5 1.4967(15)
C5 C6 1.5341(14)
C6 C20 1.5462(14)
C6 C7 1.5609(14)
C6 H6 0.9800
C7 C16 1.5338(14)
C7 C13 1.5769(14)
C7 C8 1.5900(14)
C8 C9 1.5043(16)
C8 C11 1.5641(17)
C8 H8 0.9800
C10 H10A 0.9600
C10 H10B 0.9600
C10 H10C 0.9600
C11 C15 1.5074(19)
C11 C12 1.544(2)
C11 H11 0.9800
C12 C13 1.5386(18)
C12 H12A 0.9700
C12 H12B 0.9700
C13 C14 1.5056(17)
C13 H13 0.9800
C14 C15 1.312(2)
C14 H14 0.9300
C15 H15 0.9300
C17 H17A 0.9600
C17 H17B 0.9600
C17 H17C 0.9600
C18 C19 1.3824(19)
C18 H18 0.9300
C19 H19 0.9300
C20 C21 1.5094(16)
C20 H20A 0.9700
C20 H20B 0.9700
C21 C26 1.3875(18)
C21 C22 1.3884(18)
C22 C23 1.385(2)
C22 H22 0.9300
C23 C24 1.374(3)
C23 H23 0.9300
C24 C25 1.372(3)
C24 H24 0.9300
C25 C26 1.384(2)
C25 H25 0.9300
C26 H26 0.9300
